data_7234870
loop_
_publ_author_name
'Wenjing Xiong'
'Fanyuan Meng'
'Hua Tan'
'Yafei Wang'
'Pu Wang'
'Youming Zhang'
'Qiang Tao'
'Shijian Su'
'Weiguo Zhu'

_publ_section_title
;
 Dinuclear platinum complexes containing aryl-isoquinoline and
 oxadiazole-thiol with an efficiency of over 8.8%: in-depth investigation
 of the relationship between their molecular structure and near-infrared
 electroluminescent properties in PLEDs
;
_journal_name_full 'Journal of Materials Chemistry C'
_journal_page_first 6007
_journal_page_last 6015
_journal_paper_doi 10.1039/C6TC00825A
_journal_volume 4
_journal_year 2016
_chemical_formula_moiety 'C46 H30 N6 O2 Pt2 S2'
_chemical_formula_sum 'C46 H0.25 N6 O2 Pt2 S2'
_chemical_formula_weight 1123.07
_space_group_crystal_system monoclinic
_space_group_IT_number 14
_space_group_name_Hall '-P 2yn'
_space_group_name_H-M_alt 'P 1 21/n 1'
_atom_sites_solution_hydrogens geom
_atom_sites_solution_primary direct
_atom_sites_solution_secondary difmap
_cell_angle_alpha 90.00
_cell_angle_beta 105.737(5)
_cell_angle_gamma 90.00
_cell_formula_units_Z 4
_cell_length_a 12.9601(6)
_cell_length_b 16.5337(8)
_cell_length_c 18.6183(10)
_cell_measurement_reflns_used 4269
_cell_measurement_temperature 293(2)
_cell_measurement_theta_max 26.5430
_cell_measurement_theta_min 3.8570
_cell_volume 3840.0(3)
_computing_cell_refinement
;
CrysAlisPro, Agilent Technologies,
Version 1.171.37.35 (release 13-08-2014 CrysAlis171 .NET)
(compiled Aug 13 2014,18:06:01)
;
_computing_data_collection
;
CrysAlisPro, Agilent Technologies,
Version 1.171.37.35 (release 13-08-2014 CrysAlis171 .NET)
(compiled Aug 13 2014,18:06:01)
;
_computing_data_reduction
;
CrysAlisPro, Agilent Technologies,
Version 1.171.37.35 (release 13-08-2014 CrysAlis171 .NET)
(compiled Aug 13 2014,18:06:01)
;
_computing_molecular_graphics
;
O. V. Dolomanov, L. J. Bourhis, R. J. Gildea, J. A. K. Howard and H. Puschmann,
OLEX2: a complete structure solution, refinement and analysis program.
J. Appl. Cryst. (2009). 42, 339-341.
;
_computing_publication_material
;
O. V. Dolomanov, L. J. Bourhis, R. J. Gildea, J. A. K. Howard and H. Puschmann,
OLEX2: a complete structure solution, refinement and analysis program.
J. Appl. Cryst. (2009). 42, 339-341.
;
_computing_structure_refinement 'SHELXL-97 (Sheldrick, 1997)'
_computing_structure_solution 'A short history of SHELX (Sheldrick, 2007)/Bruker'
_diffrn_ambient_temperature 293(2)
_diffrn_detector 'CCD plate'
_diffrn_detector_area_resol_mean 15.9784
_diffrn_detector_type Eos
_diffrn_measured_fraction_theta_full 0.9968
_diffrn_measured_fraction_theta_max 0.8814
_diffrn_measurement_details
;
#__ type_ start__ end____ width___ exp.time_
  1 omega  -65.00   -7.00   1.0000    5.0000
omega____ theta____ kappa____ phi______ frames
    -      -16.7229  -57.0000  -60.0000 58

#__ type_ start__ end____ width___ exp.time_
  2 omega  -48.00   35.00   1.0000    5.0000
omega____ theta____ kappa____ phi______ frames
    -       18.2072  -57.0000   30.0000 83

#__ type_ start__ end____ width___ exp.time_
  3 omega   36.00   74.00   1.0000    5.0000
omega____ theta____ kappa____ phi______ frames
    -       18.2072 -178.0000    0.0000 38

#__ type_ start__ end____ width___ exp.time_
  4 omega  -36.00   33.00   1.0000    5.0000
omega____ theta____ kappa____ phi______ frames
    -       18.2072  -38.0000   60.0000 69
;
_diffrn_measurement_device 'four-circle diffractometer'
_diffrn_measurement_device_type 'SuperNova, Single source at offset, Eos'
_diffrn_measurement_method '\w scans'
_diffrn_orient_matrix_UB_11 -0.0333968000
_diffrn_orient_matrix_UB_12 0.0323232000
_diffrn_orient_matrix_UB_13 0.0050453000
_diffrn_orient_matrix_UB_21 0.0158411000
_diffrn_orient_matrix_UB_22 0.0227359000
_diffrn_orient_matrix_UB_23 -0.0275302000
_diffrn_orient_matrix_UB_31 -0.0432273000
_diffrn_orient_matrix_UB_32 -0.0166109000
_diffrn_orient_matrix_UB_33 -0.0279714000
_diffrn_radiation_monochromator mirror
_diffrn_radiation_probe x-ray
_diffrn_radiation_type 'Mo K\a'
_diffrn_radiation_wavelength 0.71073
_diffrn_reflns_av_R_equivalents 0.1069
_diffrn_reflns_av_unetI/netI 0.1286
_diffrn_reflns_limit_h_max 16
_diffrn_reflns_limit_h_min -15
_diffrn_reflns_limit_k_max 20
_diffrn_reflns_limit_k_min -20
_diffrn_reflns_limit_l_max 16
_diffrn_reflns_limit_l_min -23
_diffrn_reflns_number 18255
_diffrn_reflns_theta_full 26.37
_diffrn_reflns_theta_max 26.37
_diffrn_reflns_theta_min 3.35
_diffrn_source 'SuperNova (Mo) X-ray Source'
_exptl_absorpt_coefficient_mu 7.435
_exptl_absorpt_correction_T_max 1.00000
_exptl_absorpt_correction_T_min 0.21190
_exptl_absorpt_correction_type multi-scan
_exptl_absorpt_process_details
;
CrysAlisPro, Agilent Technologies,
Version 1.171.37.35 (release 13-08-2014 CrysAlis171 .NET)
(compiled Aug 13 2014,18:06:01)
Empirical absorption correction using spherical harmonics,
 implemented in SCALE3 ABSPACK scaling algorithm.
;
_exptl_crystal_density_diffrn 1.943
_exptl_crystal_density_method 'not measured'
_exptl_crystal_F_000 2089
_exptl_crystal_size_max 0.20
_exptl_crystal_size_mid 0.08
_exptl_crystal_size_min 0.05
_refine_diff_density_max 3.219
_refine_diff_density_min -2.457
_refine_diff_density_rms 0.254
_refine_ls_extinction_method none
_refine_ls_goodness_of_fit_ref 0.994
_refine_ls_hydrogen_treatment mixed
_refine_ls_matrix_type full
_refine_ls_number_parameters 523
_refine_ls_number_reflns 7832
_refine_ls_number_restraints 0
_refine_ls_restrained_S_all 0.994
_refine_ls_R_factor_all 0.1136
_refine_ls_R_factor_gt 0.0733
_refine_ls_shift/su_max 0.000
_refine_ls_shift/su_mean 0.000
_refine_ls_structure_factor_coef Fsqd
_refine_ls_weighting_details 'calc w=1/[\s^2^(Fo^2^)+(0.0872P)^2^+0.0000P] where P=(Fo^2^+2Fc^2^)/3'
_refine_ls_weighting_scheme calc
_refine_ls_wR_factor_gt 0.1669
_refine_ls_wR_factor_ref 0.2022
_reflns_number_gt 4822
_reflns_number_total 7832
_reflns_threshold_expression >2sigma(I)
_cod_data_source_file J-Mater-Chem-C-2016-4-6007.cif
_cod_data_source_block 0628-ypf-121aaa
_cod_database_code 7234870

loop_
_space_group_symop_id
_space_group_symop_operation_xyz
1 'x, y, z'
2 '-x+1/2, y+1/2, -z+1/2'
3 '-x, -y, -z'
4 'x-1/2, -y-1/2, z-1/2'

loop_
_atom_site_label
_atom_site_type_symbol
_atom_site_fract_x
_atom_site_fract_y
_atom_site_fract_z
_atom_site_U_iso_or_equiv
_atom_site_adp_type
_atom_site_occupancy
_atom_site_symmetry_multiplicity
_atom_site_calc_flag
_atom_site_refinement_flags
_atom_site_disorder_assembly
_atom_site_disorder_group
Pt1 Pt 0.12876(4) 0.05985(3) 0.13249(3) 0.0438(2) Uani 1 1 d . . .
Pt2 Pt 0.08813(4) 0.15041(3) 0.26209(3) 0.0453(2) Uani 1 1 d . . .
S1 S 0.2829(2) 0.0063(3) 0.2099(2) 0.0547(9) Uani 1 1 d . . .
S2 S 0.2417(3) 0.2232(3) 0.2700(2) 0.0617(11) Uani 1 1 d . . .
O1 O 0.3214(7) -0.0319(6) 0.3535(5) 0.058(3) Uani 1 1 d . . .
O2 O 0.3296(6) 0.2683(5) 0.1636(5) 0.049(2) Uani 1 1 d . . .
N1 N 0.2646(9) 0.1845(7) 0.0694(7) 0.054(3) Uani 1 1 d . . .
N2 N 0.2220(8) 0.1669(7) 0.1284(6) 0.051(3) Uani 1 1 d . . .
N3 N 0.2023(8) 0.0377(7) 0.3931(7) 0.053(3) Uani 1 1 d . . .
N4 N 0.1870(8) 0.0533(7) 0.3169(7) 0.054(3) Uani 1 1 d . . .
N5 N -0.0541(7) 0.0944(6) 0.2514(6) 0.038(2) Uani 1 1 d . . .
N6 N -0.0118(8) 0.0984(7) 0.0610(6) 0.049(3) Uani 1 1 d . . .
C1 C 0.3802(13) 0.2700(10) -0.0212(9) 0.065(4) Uani 1 1 d . . .
H1 H 0.3316 0.2311 -0.0460 0.078 Uiso 1 1 calc R . .
C2 C 0.4447(16) 0.3115(11) -0.0586(11) 0.089(6) Uani 1 1 d . . .
H2 H 0.4416 0.2980 -0.1076 0.107 Uiso 1 1 calc R . .
C3 C 0.5122(12) 0.3718(11) -0.0232(12) 0.080(5) Uani 1 1 d . . .
H3 H 0.5508 0.4014 -0.0496 0.096 Uiso 1 1 calc R . .
C4 C 0.5232(13) 0.3886(11) 0.0490(9) 0.070(5) Uani 1 1 d . . .
H4 H 0.5716 0.4281 0.0728 0.085 Uiso 1 1 calc R . .
C5 C 0.4629(12) 0.3474(9) 0.0885(8) 0.061(4) Uani 1 1 d . . .
H5 H 0.4707 0.3592 0.1385 0.073 Uiso 1 1 calc R . .
C6 C 0.3898(11) 0.2875(9) 0.0522(8) 0.052(3) Uani 1 1 d . . .
C7 C 0.3263(9) 0.2445(8) 0.0934(7) 0.042(3) Uani 1 1 d . . .
C8 C 0.2610(11) 0.2163(10) 0.1845(10) 0.063(4) Uani 1 1 d . . .
C9 C -0.0072(11) 0.2360(8) 0.2123(8) 0.053(4) Uani 1 1 d . . .
C10 C 0.0147(13) 0.3140(9) 0.1940(10) 0.065(4) Uani 1 1 d . . .
H10 H 0.0840 0.3340 0.2122 0.078 Uiso 1 1 calc R . .
C11 C -0.0621(16) 0.3630(9) 0.1498(12) 0.082(6) Uani 1 1 d . . .
H11 H -0.0427 0.4147 0.1389 0.098 Uiso 1 1 calc R . .
C12 C -0.1659(17) 0.3389(12) 0.1210(13) 0.100(7) Uani 1 1 d . . .
H12 H -0.2155 0.3721 0.0887 0.121 Uiso 1 1 calc R . .
C13 C -0.1951(14) 0.2637(11) 0.1415(11) 0.085(6) Uani 1 1 d . . .
H13 H -0.2655 0.2464 0.1227 0.102 Uiso 1 1 calc R . .
C14 C -0.1223(12) 0.2139(9) 0.1890(8) 0.054(4) Uani 1 1 d . . .
C15 C -0.1430(10) 0.1334(8) 0.2157(8) 0.048(3) Uani 1 1 d . . .
C16 C -0.2450(11) 0.0991(11) 0.2070(9) 0.064(4) Uani 1 1 d . . .
C17 C -0.3475(13) 0.1405(12) 0.1829(11) 0.092(7) Uani 1 1 d . . .
H17 H -0.3494 0.1956 0.1724 0.111 Uiso 1 1 calc R . .
C18 C -0.4395(14) 0.0997(18) 0.1755(12) 0.106(8) Uani 1 1 d . . .
H18 H -0.5041 0.1277 0.1613 0.127 Uiso 1 1 calc R . .
C19 C -0.4411(15) 0.0158(16) 0.1887(13) 0.107(8) Uani 1 1 d . . .
H19 H -0.5059 -0.0118 0.1795 0.128 Uiso 1 1 calc R . .
C20 C -0.3465(13) -0.0243(11) 0.2151(10) 0.075(5) Uani 1 1 d . . .
H20 H -0.3478 -0.0794 0.2248 0.091 Uiso 1 1 calc R . .
C21 C -0.2464(11) 0.0156(10) 0.2281(8) 0.059(4) Uani 1 1 d . . .
C22 C -0.1521(11) -0.0250(10) 0.2626(8) 0.058(4) Uani 1 1 d . . .
H22 H -0.1529 -0.0786 0.2776 0.070 Uiso 1 1 calc R . .
C23 C -0.0593(11) 0.0161(9) 0.2736(8) 0.055(4) Uani 1 1 d . . .
H23 H 0.0042 -0.0101 0.2974 0.067 Uiso 1 1 calc R . .
C24 C 0.0377(10) -0.0354(8) 0.1356(7) 0.045(3) Uani 1 1 d . . .
C25 C 0.0691(10) -0.1074(7) 0.1749(7) 0.044(3) Uani 1 1 d . . .
H25 H 0.1398 -0.1144 0.2029 0.053 Uiso 1 1 calc R . .
C26 C -0.0051(12) -0.1678(9) 0.1722(8) 0.062(4) Uani 1 1 d . . .
H26 H 0.0154 -0.2131 0.2024 0.074 Uiso 1 1 calc R . .
C27 C -0.1055(12) -0.1640(9) 0.1280(11) 0.076(6) Uani 1 1 d . . .
H27 H -0.1520 -0.2076 0.1242 0.091 Uiso 1 1 calc R . .
C28 C -0.1386(10) -0.0934(9) 0.0878(9) 0.058(4) Uani 1 1 d . . .
H28 H -0.2086 -0.0896 0.0577 0.070 Uiso 1 1 calc R . .
C29 C -0.0691(9) -0.0284(8) 0.0918(7) 0.047(3) Uani 1 1 d . . .
C30 C -0.0978(9) 0.0499(8) 0.0532(7) 0.045(3) Uani 1 1 d . . .
C31 C -0.2003(10) 0.0803(8) 0.0149(7) 0.044(3) Uani 1 1 d . . .
C32 C -0.2974(12) 0.0418(12) 0.0144(12) 0.095(7) Uani 1 1 d . . .
H32 H -0.2963 -0.0053 0.0419 0.114 Uiso 1 1 calc R . .
C33 C -0.3930(14) 0.0729(13) -0.0260(15) 0.124(10) Uani 1 1 d . . .
H33 H -0.4569 0.0474 -0.0257 0.148 Uiso 1 1 calc R . .
C34 C -0.3943(13) 0.1409(12) -0.0666(11) 0.081(6) Uani 1 1 d . . .
H34 H -0.4600 0.1600 -0.0954 0.098 Uiso 1 1 calc R . .
C35 C -0.3074(13) 0.1813(11) -0.0673(9) 0.074(5) Uani 1 1 d . . .
H35 H -0.3124 0.2282 -0.0956 0.089 Uiso 1 1 calc R . .
C36 C -0.2059(10) 0.1529(8) -0.0248(8) 0.046(3) Uani 1 1 d . . .
C37 C -0.1154(13) 0.1959(9) -0.0187(10) 0.072(5) Uani 1 1 d . . .
H37 H -0.1189 0.2442 -0.0449 0.087 Uiso 1 1 calc R . .
C38 C -0.0170(13) 0.1693(9) 0.0257(8) 0.064(4) Uani 1 1 d . . .
H38 H 0.0443 0.2005 0.0309 0.076 Uiso 1 1 calc R . .
C39 C 0.2586(9) 0.0114(9) 0.2946(7) 0.046(3) Uani 1 1 d . . .
C40 C 0.2783(10) -0.0128(9) 0.4102(7) 0.051(4) Uani 1 1 d . . .
C41 C 0.3260(11) -0.0502(9) 0.4854(9) 0.057(4) Uani 1 1 d . . .
C42 C 0.4251(19) -0.0878(14) 0.4981(11) 0.108(7) Uani 1 1 d . . .
H42 H 0.4572 -0.0942 0.4594 0.129 Uiso 1 1 calc R . .
C43 C 0.475(2) -0.1156(13) 0.5686(12) 0.125(10) Uani 1 1 d . . .
H43 H 0.5442 -0.1366 0.5789 0.151 Uiso 1 1 calc R . .
C44 C 0.426(2) -0.1124(12) 0.6212(11) 0.100(7) Uani 1 1 d . . .
H44 H 0.4588 -0.1331 0.6682 0.120 Uiso 1 1 calc R . .
C45 C 0.3242(19) -0.0783(12) 0.6071(11) 0.091(6) Uani 1 1 d . . .
H45 H 0.2891 -0.0769 0.6445 0.109 Uiso 1 1 calc R . .
C46 C 0.2756(15) -0.0467(10) 0.5381(9) 0.070(4) Uani 1 1 d . . .
H46 H 0.2082 -0.0231 0.5286 0.084 Uiso 1 1 calc R . .

loop_
_atom_site_aniso_label
_atom_site_aniso_U_11
_atom_site_aniso_U_22
_atom_site_aniso_U_33
_atom_site_aniso_U_23
_atom_site_aniso_U_13
_atom_site_aniso_U_12
Pt1 0.0434(3) 0.0504(4) 0.0387(3) -0.0077(2) 0.0130(2) -0.0084(2)
Pt2 0.0455(3) 0.0493(4) 0.0452(3) -0.0070(2) 0.0195(3) -0.0058(2)
S1 0.0385(16) 0.081(3) 0.047(2) -0.0124(19) 0.0163(15) -0.0015(17)
S2 0.062(2) 0.075(3) 0.054(2) -0.024(2) 0.0260(19) -0.033(2)
O1 0.049(5) 0.078(7) 0.048(6) -0.008(5) 0.013(5) 0.002(5)
O2 0.052(5) 0.063(6) 0.040(5) -0.021(4) 0.026(4) -0.031(5)
N1 0.055(6) 0.060(8) 0.054(7) -0.005(6) 0.027(6) -0.014(6)
N2 0.048(6) 0.076(8) 0.042(7) -0.015(6) 0.034(5) -0.024(6)
N3 0.040(6) 0.060(7) 0.065(8) 0.004(6) 0.026(6) 0.003(6)
N4 0.039(6) 0.075(9) 0.052(8) 0.001(6) 0.019(6) -0.005(6)
N5 0.036(5) 0.041(6) 0.039(6) -0.001(5) 0.012(5) 0.000(5)
N6 0.044(6) 0.041(6) 0.056(8) -0.001(6) 0.005(5) 0.000(5)
C1 0.075(10) 0.079(11) 0.049(9) 0.004(8) 0.030(8) 0.021(9)
C2 0.133(16) 0.082(13) 0.078(13) -0.010(11) 0.074(13) 0.002(13)
C3 0.055(9) 0.085(13) 0.108(17) 0.010(12) 0.037(10) -0.022(9)
C4 0.084(11) 0.082(12) 0.051(10) -0.011(9) 0.025(9) -0.033(9)
C5 0.074(10) 0.087(12) 0.032(8) 0.000(7) 0.030(7) -0.010(9)
C6 0.054(8) 0.052(8) 0.058(9) 0.002(7) 0.028(7) -0.006(7)
C7 0.038(6) 0.054(8) 0.037(7) 0.007(6) 0.013(6) -0.008(6)
C8 0.049(8) 0.066(10) 0.074(11) -0.011(9) 0.016(8) -0.025(7)
C9 0.070(9) 0.042(8) 0.063(10) -0.005(7) 0.044(8) 0.009(7)
C10 0.078(10) 0.041(8) 0.093(13) -0.006(9) 0.052(10) 0.007(8)
C11 0.109(14) 0.041(9) 0.124(17) 0.006(10) 0.082(14) 0.012(10)
C12 0.093(14) 0.080(14) 0.14(2) 0.043(14) 0.052(14) 0.035(12)
C13 0.085(12) 0.073(12) 0.096(14) 0.033(11) 0.022(11) 0.042(10)
C14 0.069(9) 0.067(10) 0.033(7) 0.001(7) 0.025(7) 0.017(8)
C15 0.047(7) 0.047(8) 0.056(9) -0.015(7) 0.023(7) 0.004(7)
C16 0.044(8) 0.098(13) 0.054(10) 0.009(9) 0.021(7) -0.014(8)
C17 0.060(10) 0.096(14) 0.124(18) 0.057(13) 0.031(11) 0.037(10)
C18 0.043(9) 0.18(3) 0.099(17) 0.028(17) 0.026(10) 0.008(13)
C19 0.058(11) 0.13(2) 0.12(2) -0.021(17) 0.017(12) -0.015(13)
C20 0.074(11) 0.084(12) 0.076(12) -0.010(10) 0.034(10) -0.039(10)
C21 0.064(9) 0.076(11) 0.045(9) -0.021(8) 0.025(7) -0.023(8)
C22 0.055(8) 0.073(11) 0.041(8) -0.003(7) 0.002(7) -0.018(8)
C23 0.048(7) 0.070(10) 0.039(8) 0.013(7) -0.003(6) 0.011(7)
C24 0.054(7) 0.045(8) 0.027(6) -0.009(6) -0.003(6) 0.011(6)
C25 0.040(6) 0.042(8) 0.047(8) -0.002(6) 0.005(6) -0.020(6)
C26 0.078(10) 0.049(9) 0.046(9) 0.000(7) -0.002(8) 0.015(8)
C27 0.061(9) 0.047(9) 0.113(15) 0.038(10) 0.010(10) -0.015(8)
C28 0.038(7) 0.064(10) 0.068(10) 0.005(8) 0.008(7) -0.006(7)
C29 0.042(7) 0.048(8) 0.043(8) -0.008(6) -0.001(6) -0.003(6)
C30 0.038(7) 0.056(9) 0.037(7) 0.001(6) 0.006(6) -0.004(6)
C31 0.042(7) 0.053(8) 0.035(7) 0.003(6) 0.007(6) 0.008(6)
C32 0.056(10) 0.095(15) 0.123(18) 0.052(13) 0.007(10) -0.001(10)
C33 0.055(11) 0.094(16) 0.20(3) 0.046(18) -0.009(13) -0.020(11)
C34 0.057(9) 0.101(15) 0.089(14) 0.043(11) 0.023(9) 0.010(10)
C35 0.078(11) 0.095(13) 0.060(11) 0.042(10) 0.038(9) 0.037(10)
C36 0.039(6) 0.062(9) 0.040(8) 0.004(7) 0.015(6) 0.000(6)
C37 0.085(11) 0.047(9) 0.080(12) 0.043(9) 0.015(10) 0.009(9)
C38 0.082(11) 0.051(9) 0.053(10) 0.003(8) 0.009(8) -0.009(9)
C39 0.027(6) 0.087(11) 0.033(7) -0.005(7) 0.022(5) 0.001(6)
C40 0.047(7) 0.077(10) 0.038(8) -0.004(7) 0.030(6) -0.001(7)
C41 0.052(8) 0.063(10) 0.057(10) -0.005(8) 0.016(7) -0.007(7)
C42 0.150(19) 0.123(18) 0.052(12) -0.003(12) 0.033(13) 0.044(16)
C43 0.20(3) 0.095(16) 0.071(14) 0.017(12) 0.024(16) 0.099(17)
C44 0.16(2) 0.077(14) 0.056(12) 0.009(10) 0.021(14) 0.044(14)
C45 0.134(18) 0.082(14) 0.055(12) -0.011(10) 0.022(12) -0.037(14)
C46 0.097(12) 0.069(11) 0.051(10) 0.008(8) 0.031(9) 0.012(9)

loop_
_atom_type_symbol
_atom_type_description
_atom_type_scat_dispersion_real
_atom_type_scat_dispersion_imag
_atom_type_scat_source
C C 0.0033 0.0016 'International Tables Vol C Tables 4.2.6.8 and 6.1.1.4'
N N 0.0061 0.0033 'International Tables Vol C Tables 4.2.6.8 and 6.1.1.4'
O O 0.0106 0.0060 'International Tables Vol C Tables 4.2.6.8 and 6.1.1.4'
Pt Pt -1.7033 8.3905 'International Tables Vol C Tables 4.2.6.8 and 6.1.1.4'
S S 0.1246 0.1234 'International Tables Vol C Tables 4.2.6.8 and 6.1.1.4'
H H 0.0000 0.0000 'International Tables Vol C Tables 4.2.6.8 and 6.1.1.4'

loop_
_geom_angle_atom_site_label_1
_geom_angle_atom_site_label_2
_geom_angle_atom_site_label_3
_geom_angle
_geom_angle_site_symmetry_1
_geom_angle_site_symmetry_3
S1 Pt1 Pt2 90.04(9) . .
N2 Pt1 Pt2 80.9(3) . .
N2 Pt1 S1 86.5(3) . .
N6 Pt1 Pt2 92.8(3) . .
N6 Pt1 S1 175.5(3) . .
N6 Pt1 N2 97.5(4) . .
C24 Pt1 Pt2 97.9(4) . .
C24 Pt1 S1 95.7(4) . .
C24 Pt1 N2 177.6(5) . .
C24 Pt1 N6 80.5(5) . .
S2 Pt2 Pt1 88.60(10) . .
N4 Pt2 Pt1 78.2(3) . .
N4 Pt2 S2 88.1(3) . .
N5 Pt2 Pt1 92.6(3) . .
N5 Pt2 S2 175.3(3) . .
N5 Pt2 N4 96.6(4) . .
C9 Pt2 Pt1 102.0(4) . .
C9 Pt2 S2 94.4(4) . .
C9 Pt2 N4 177.5(5) . .
C9 Pt2 N5 80.9(5) . .
C39 S1 Pt1 102.4(4) . .
C8 S2 Pt2 104.6(5) . .
C40 O1 C39 102.7(10) . .
C7 O2 C8 103.9(11) . .
C7 N1 N2 103.4(11) . .
N1 N2 Pt1 123.2(8) . .
C8 N2 Pt1 125.4(10) . .
C8 N2 N1 110.5(11) . .
C40 N3 N4 105.3(11) . .
N3 N4 Pt2 121.7(9) . .
C39 N4 Pt2 129.1(10) . .
C39 N4 N3 107.7(11) . .
C15 N5 Pt2 118.0(9) . .
C15 N5 C23 120.2(11) . .
C23 N5 Pt2 121.5(8) . .
C30 N6 Pt1 116.7(9) . .
C38 N6 Pt1 120.7(10) . .
C38 N6 C30 122.6(12) . .
C2 C1 H1 120.4 . .
C6 C1 H1 120.4 . .
C6 C1 C2 119.1(17) . .
C1 C2 H2 119.8 . .
C3 C2 C1 120.4(17) . .
C3 C2 H2 119.8 . .
C2 C3 H3 119.6 . .
C4 C3 C2 120.8(16) . .
C4 C3 H3 119.6 . .
C3 C4 H4 119.8 . .
C3 C4 C5 120.4(15) . .
C5 C4 H4 119.8 . .
C4 C5 H5 120.2 . .
C4 C5 C6 119.6(14) . .
C6 C5 H5 120.2 . .
C1 C6 C5 119.6(13) . .
C1 C6 C7 120.8(14) . .
C5 C6 C7 119.7(13) . .
O2 C7 C6 119.5(12) . .
N1 C7 O2 114.6(11) . .
N1 C7 C6 125.9(13) . .
O2 C8 S2 120.2(11) . .
N2 C8 S2 132.2(11) . .
N2 C8 O2 107.7(14) . .
C10 C9 Pt2 130.6(12) . .
C10 C9 C14 114.5(14) . .
C14 C9 Pt2 114.9(10) . .
C9 C10 H10 118.8 . .
C11 C10 C9 122.3(16) . .
C11 C10 H10 118.8 . .
C10 C11 H11 118.6 . .
C12 C11 C10 122.8(16) . .
C12 C11 H11 118.6 . .
C11 C12 H12 121.1 . .
C11 C12 C13 117.8(18) . .
C13 C12 H12 121.1 . .
C12 C13 H13 119.2 . .
C14 C13 C12 121.7(19) . .
C14 C13 H13 119.2 . .
C13 C14 C9 120.0(15) . .
C13 C14 C15 127.1(15) . .
C15 C14 C9 112.6(12) . .
N5 C15 C14 113.3(11) . .
N5 C15 C16 121.4(13) . .
C16 C15 C14 125.2(13) . .
C15 C16 C17 126.7(16) . .
C15 C16 C21 115.9(13) . .
C21 C16 C17 117.3(13) . .
C16 C17 H17 119.8 . .
C18 C17 C16 120.4(18) . .
C18 C17 H17 119.8 . .
C17 C18 H18 119.0 . .
C17 C18 C19 122.0(19) . .
C19 C18 H18 119.0 . .
C18 C19 H19 120.4 . .
C20 C19 C18 119.2(19) . .
C20 C19 H19 120.4 . .
C19 C20 H20 119.1 . .
C19 C20 C21 121.8(18) . .
C21 C20 H20 119.1 . .
C20 C21 C16 118.7(15) . .
C22 C21 C16 121.0(13) . .
C22 C21 C20 120.3(16) . .
C21 C22 H22 121.2 . .
C23 C22 C21 117.6(15) . .
C23 C22 H22 121.2 . .
N5 C23 H23 118.4 . .
C22 C23 N5 123.2(13) . .
C22 C23 H23 118.4 . .
C25 C24 Pt1 127.0(9) . .
C25 C24 C29 118.3(13) . .
C29 C24 Pt1 114.7(10) . .
C24 C25 H25 120.1 . .
C26 C25 C24 119.8(12) . .
C26 C25 H25 120.1 . .
C25 C26 H26 118.6 . .
C27 C26 C25 122.7(14) . .
C27 C26 H26 118.6 . .
C26 C27 H27 120.8 . .
C26 C27 C28 118.5(14) . .
C28 C27 H27 120.8 . .
C27 C28 H28 119.4 . .
C27 C28 C29 121.3(12) . .
C29 C28 H28 119.4 . .
C24 C29 C30 115.7(12) . .
C28 C29 C24 119.1(13) . .
C28 C29 C30 125.2(11) . .
N6 C30 C29 112.1(10) . .
N6 C30 C31 118.5(12) . .
C31 C30 C29 129.3(12) . .
C32 C31 C30 123.8(13) . .
C36 C31 C30 118.5(12) . .
C36 C31 C32 117.7(12) . .
C31 C32 H32 119.7 . .
C33 C32 C31 120.7(16) . .
C33 C32 H32 119.7 . .
C32 C33 H33 120.2 . .
C34 C33 C32 119.5(17) . .
C34 C33 H33 120.2 . .
C33 C34 H34 118.4 . .
C35 C34 C33 123.3(16) . .
C35 C34 H34 118.4 . .
C34 C35 H35 120.2 . .
C34 C35 C36 119.6(15) . .
C36 C35 H35 120.2 . .
C31 C36 C35 119.1(13) . .
C37 C36 C31 119.1(12) . .
C37 C36 C35 121.8(14) . .
C36 C37 H37 119.3 . .
C36 C37 C38 121.3(13) . .
C38 C37 H37 119.3 . .
N6 C38 C37 119.1(14) . .
N6 C38 H38 120.5 . .
C37 C38 H38 120.5 . .
O1 C39 S1 119.9(9) . .
N4 C39 S1 130.4(12) . .
N4 C39 O1 109.7(11) . .
O1 C40 C41 118.4(12) . .
N3 C40 O1 114.5(12) . .
N3 C40 C41 127.0(13) . .
C42 C41 C40 118.1(15) . .
C46 C41 C40 120.9(14) . .
C46 C41 C42 121.0(17) . .
C41 C42 H42 120.4 . .
C43 C42 C41 119(2) . .
C43 C42 H42 120.4 . .
C42 C43 H43 120.0 . .
C44 C43 C42 120(2) . .
C44 C43 H43 120.0 . .
C43 C44 H44 119.8 . .
C43 C44 C45 120(2) . .
C45 C44 H44 119.8 . .
C44 C45 H45 119.9 . .
C46 C45 C44 120(2) . .
C46 C45 H45 119.9 . .
C41 C46 C45 119.1(18) . .
C41 C46 H46 120.5 . .
C45 C46 H46 120.5 . .

loop_
_geom_bond_atom_site_label_1
_geom_bond_atom_site_label_2
_geom_bond_distance
_geom_bond_site_symmetry_2
Pt1 Pt2 3.0051(7) .
Pt1 S1 2.300(4) .
Pt1 N2 2.156(11) .
Pt1 N6 2.044(10) .
Pt1 C24 1.979(14) .
Pt2 S2 2.296(3) .
Pt2 N4 2.133(12) .
Pt2 N5 2.024(9) .
Pt2 C9 1.940(14) .
S1 C39 1.692(13) .
S2 C8 1.681(18) .
O1 C39 1.377(16) .
O1 C40 1.359(14) .
O2 C7 1.355(15) .
O2 C8 1.367(16) .
N1 N2 1.387(14) .
N1 C7 1.277(16) .
N2 C8 1.315(18) .
N3 N4 1.403(16) .
N3 C40 1.264(16) .
N4 C39 1.314(16) .
N5 C15 1.329(16) .
N5 C23 1.365(17) .
N6 C30 1.349(15) .
N6 C38 1.337(17) .
C1 H1 0.9300 .
C1 C2 1.40(2) .
C1 C6 1.37(2) .
C2 H2 0.9300 .
C2 C3 1.37(2) .
C3 H3 0.9300 .
C3 C4 1.34(2) .
C4 H4 0.9300 .
C4 C5 1.388(19) .
C5 H5 0.9300 .
C5 C6 1.410(19) .
C6 C7 1.453(17) .
C9 C10 1.384(19) .
C9 C14 1.48(2) .
C10 H10 0.9300 .
C10 C11 1.37(2) .
C11 H11 0.9300 .
C11 C12 1.37(3) .
C12 H12 0.9300 .
C12 C13 1.38(2) .
C13 H13 0.9300 .
C13 C14 1.38(2) .
C14 C15 1.47(2) .
C15 C16 1.407(18) .
C16 C17 1.45(2) .
C16 C21 1.44(2) .
C17 H17 0.9300 .
C17 C18 1.35(3) .
C18 H18 0.9300 .
C18 C19 1.41(3) .
C19 H19 0.9300 .
C19 C20 1.36(3) .
C20 H20 0.9300 .
C20 C21 1.417(19) .
C21 C22 1.39(2) .
C22 H22 0.9300 .
C22 C23 1.347(18) .
C23 H23 0.9300 .
C24 C25 1.398(17) .
C24 C29 1.408(16) .
C25 H25 0.9300 .
C25 C26 1.378(19) .
C26 H26 0.9300 .
C26 C27 1.34(2) .
C27 H27 0.9300 .
C27 C28 1.390(19) .
C28 H28 0.9300 .
C28 C29 1.393(18) .
C29 C30 1.478(18) .
C30 C31 1.419(16) .
C31 C32 1.408(19) .
C31 C36 1.401(18) .
C32 H32 0.9300 .
C32 C33 1.36(2) .
C33 H33 0.9300 .
C33 C34 1.35(2) .
C34 H34 0.9300 .
C34 C35 1.31(2) .
C35 H35 0.9300 .
C35 C36 1.418(19) .
C36 C37 1.350(19) .
C37 H37 0.9300 .
C37 C38 1.39(2) .
C38 H38 0.9300 .
C40 C41 1.50(2) .
C41 C42 1.39(2) .
C41 C46 1.32(2) .
C42 H42 0.9300 .
C42 C43 1.38(3) .
C43 H43 0.9300 .
C43 C44 1.31(3) .
C44 H44 0.9300 .
C44 C45 1.39(3) .
C45 H45 0.9300 .
C45 C46 1.37(2) .
C46 H46 0.9300 .

loop_
_geom_torsion_atom_site_label_1
_geom_torsion_atom_site_label_2
_geom_torsion_atom_site_label_3
_geom_torsion_atom_site_label_4
_geom_torsion
_geom_torsion_site_symmetry_1
_geom_torsion_site_symmetry_2
_geom_torsion_site_symmetry_3
_geom_torsion_site_symmetry_4
Pt1 Pt2 S2 C8 22.9(6) . . . .
Pt1 Pt2 N4 N3 -169.7(9) . . . .
Pt1 Pt2 N4 C39 26.3(11) . . . .
Pt1 Pt2 N5 C15 -98.8(9) . . . .
Pt1 Pt2 N5 C23 75.1(10) . . . .
Pt1 Pt2 C9 C10 -93.0(14) . . . .
Pt1 Pt2 C9 C14 85.8(10) . . . .
Pt1 S1 C39 O1 164.9(9) . . . .
Pt1 S1 C39 N4 -16.7(15) . . . .
Pt1 N2 C8 S2 -9(2) . . . .
Pt1 N2 C8 O2 169.9(9) . . . .
Pt1 N6 C30 C29 -7.4(15) . . . .
Pt1 N6 C30 C31 169.0(9) . . . .
Pt1 N6 C38 C37 -175.9(12) . . . .
Pt1 C24 C25 C26 178.9(10) . . . .
Pt1 C24 C29 C28 177.4(11) . . . .
Pt1 C24 C29 C30 -2.6(16) . . . .
Pt2 Pt1 S1 C39 24.2(5) . . . .
Pt2 Pt1 N2 N1 -169.4(10) . . . .
Pt2 Pt1 N2 C8 22.5(11) . . . .
Pt2 Pt1 N6 C30 -92.6(10) . . . .
Pt2 Pt1 N6 C38 85.7(11) . . . .
Pt2 Pt1 C24 C25 -90.7(12) . . . .
Pt2 Pt1 C24 C29 90.5(10) . . . .
Pt2 S2 C8 O2 163.9(11) . . . .
Pt2 S2 C8 N2 -17.0(17) . . . .
Pt2 N4 C39 S1 -13(2) . . . .
Pt2 N4 C39 O1 165.8(8) . . . .
Pt2 N5 C15 C14 0.0(15) . . . .
Pt2 N5 C15 C16 -178.9(11) . . . .
Pt2 N5 C23 C22 -175.2(11) . . . .
Pt2 C9 C10 C11 171.1(12) . . . .
Pt2 C9 C14 C13 -168.1(12) . . . .
Pt2 C9 C14 C15 6.4(15) . . . .
S1 Pt1 Pt2 S2 64.60(15) . . . .
S1 Pt1 Pt2 N4 -23.7(3) . . . .
S1 Pt1 Pt2 N5 -120.0(3) . . . .
S1 Pt1 Pt2 C9 158.8(4) . . . .
S1 Pt1 N2 N1 100.0(10) . . . .
S1 Pt1 N2 C8 -68.1(12) . . . .
S1 Pt1 N6 C30 36(5) . . . .
S1 Pt1 N6 C38 -146(4) . . . .
S1 Pt1 C24 C25 0.1(12) . . . .
S1 Pt1 C24 C29 -178.7(9) . . . .
S2 Pt2 N4 N3 101.3(9) . . . .
S2 Pt2 N4 C39 -62.7(12) . . . .
S2 Pt2 N5 C15 6(4) . . . .
S2 Pt2 N5 C23 -180(100) . . . .
S2 Pt2 C9 C10 -3.5(14) . . . .
S2 Pt2 C9 C14 175.3(9) . . . .
O1 C40 C41 C42 14(2) . . . .
O1 C40 C41 C46 -166.7(14) . . . .
N1 N2 C8 S2 -178.5(13) . . . .
N1 N2 C8 O2 0.6(16) . . . .
N2 Pt1 Pt2 S2 -21.8(3) . . . .
N2 Pt1 Pt2 N4 -110.1(4) . . . .
N2 Pt1 Pt2 N5 153.6(4) . . . .
N2 Pt1 Pt2 C9 72.4(5) . . . .
N2 Pt1 S1 C39 105.0(6) . . . .
N2 Pt1 N6 C30 -173.8(10) . . . .
N2 Pt1 N6 C38 4.6(12) . . . .
N2 Pt1 C24 C25 -151(10) . . . .
N2 Pt1 C24 C29 31(11) . . . .
N2 N1 C7 O2 0.6(15) . . . .
N2 N1 C7 C6 -179.0(13) . . . .
N3 N4 C39 S1 -178.4(11) . . . .
N3 N4 C39 O1 0.1(15) . . . .
N3 C40 C41 C42 -163.9(17) . . . .
N3 C40 C41 C46 15(2) . . . .
N4 Pt2 S2 C8 101.1(7) . . . .
N4 Pt2 N5 C15 -177.3(9) . . . .
N4 Pt2 N5 C23 -3.4(11) . . . .
N4 Pt2 C9 C10 173(11) . . . .
N4 Pt2 C9 C14 -8(13) . . . .
N4 N3 C40 O1 2.6(16) . . . .
N4 N3 C40 C41 -179.5(13) . . . .
N5 Pt2 S2 C8 -83(4) . . . .
N5 Pt2 N4 N3 -78.4(9) . . . .
N5 Pt2 N4 C39 117.6(12) . . . .
N5 Pt2 C9 C10 176.2(15) . . . .
N5 Pt2 C9 C14 -4.9(10) . . . .
N5 C15 C16 C17 167.0(16) . . . .
N5 C15 C16 C21 -10(2) . . . .
N6 Pt1 Pt2 S2 -118.9(3) . . . .
N6 Pt1 Pt2 N4 152.7(4) . . . .
N6 Pt1 Pt2 N5 56.5(4) . . . .
N6 Pt1 Pt2 C9 -24.7(5) . . . .
N6 Pt1 S1 C39 -104(4) . . . .
N6 Pt1 N2 N1 -77.7(11) . . . .
N6 Pt1 N2 C8 114.2(12) . . . .
N6 Pt1 C24 C25 177.8(12) . . . .
N6 Pt1 C24 C29 -1.0(10) . . . .
N6 C30 C31 C32 -168.3(16) . . . .
N6 C30 C31 C36 11.6(19) . . . .
C1 C2 C3 C4 4(3) . . . .
C1 C6 C7 O2 -173.6(13) . . . .
C1 C6 C7 N1 6(2) . . . .
C2 C1 C6 C5 1(2) . . . .
C2 C1 C6 C7 -178.5(14) . . . .
C2 C3 C4 C5 -3(3) . . . .
C3 C4 C5 C6 0(3) . . . .
C4 C5 C6 C1 1(2) . . . .
C4 C5 C6 C7 -179.8(15) . . . .
C5 C6 C7 O2 7(2) . . . .
C5 C6 C7 N1 -173.4(13) . . . .
C6 C1 C2 C3 -3(3) . . . .
C7 O2 C8 S2 179.0(11) . . . .
C7 O2 C8 N2 -0.2(15) . . . .
C7 N1 N2 Pt1 -170.4(9) . . . .
C7 N1 N2 C8 -0.7(15) . . . .
C8 O2 C7 N1 -0.3(15) . . . .
C8 O2 C7 C6 179.3(12) . . . .
C9 Pt2 S2 C8 -79.1(7) . . . .
C9 Pt2 N4 N3 -75(12) . . . .
C9 Pt2 N4 C39 121(12) . . . .
C9 Pt2 N5 C15 2.9(10) . . . .
C9 Pt2 N5 C23 176.8(11) . . . .
C9 C10 C11 C12 1(3) . . . .
C9 C14 C15 N5 -4.0(17) . . . .
C9 C14 C15 C16 174.9(14) . . . .
C10 C9 C14 C13 11(2) . . . .
C10 C9 C14 C15 -174.6(12) . . . .
C10 C11 C12 C13 4(3) . . . .
C11 C12 C13 C14 0(3) . . . .
C12 C13 C14 C9 -7(3) . . . .
C12 C13 C14 C15 179.2(17) . . . .
C13 C14 C15 N5 170.0(14) . . . .
C13 C14 C15 C16 -11(2) . . . .
C14 C9 C10 C11 -8(2) . . . .
C14 C15 C16 C17 -12(3) . . . .
C14 C15 C16 C21 171.7(13) . . . .
C15 N5 C23 C22 -1(2) . . . .
C15 C16 C17 C18 178.6(19) . . . .
C15 C16 C21 C20 -174.9(14) . . . .
C15 C16 C21 C22 7(2) . . . .
C16 C17 C18 C19 -2(4) . . . .
C16 C21 C22 C23 -2(2) . . . .
C17 C16 C21 C20 8(2) . . . .
C17 C16 C21 C22 -169.9(15) . . . .
C17 C18 C19 C20 5(4) . . . .
C18 C19 C20 C21 -1(3) . . . .
C19 C20 C21 C16 -5(3) . . . .
C19 C20 C21 C22 172.9(17) . . . .
C20 C21 C22 C23 -180.0(14) . . . .
C21 C16 C17 C18 -5(3) . . . .
C21 C22 C23 N5 -1(2) . . . .
C23 N5 C15 C14 -174.0(12) . . . .
C23 N5 C15 C16 7(2) . . . .
C24 Pt1 Pt2 S2 160.3(4) . . . .
C24 Pt1 Pt2 N4 72.0(4) . . . .
C24 Pt1 Pt2 N5 -24.2(5) . . . .
C24 Pt1 Pt2 C9 -105.5(5) . . . .
C24 Pt1 S1 C39 -73.8(6) . . . .
C24 Pt1 N2 N1 -109(10) . . . .
C24 Pt1 N2 C8 83(11) . . . .
C24 Pt1 N6 C30 4.9(10) . . . .
C24 Pt1 N6 C38 -176.7(12) . . . .
C24 C25 C26 C27 6(2) . . . .
C24 C29 C30 N6 6.5(17) . . . .
C24 C29 C30 C31 -169.5(13) . . . .
C25 C24 C29 C28 -1(2) . . . .
C25 C24 C29 C30 178.5(12) . . . .
C25 C26 C27 C28 -5(3) . . . .
C26 C27 C28 C29 1(3) . . . .
C27 C28 C29 C24 2(2) . . . .
C27 C28 C29 C30 -178.0(15) . . . .
C28 C29 C30 N6 -173.5(14) . . . .
C28 C29 C30 C31 11(2) . . . .
C29 C24 C25 C26 -2(2) . . . .
C29 C30 C31 C32 7(3) . . . .
C29 C30 C31 C36 -172.7(14) . . . .
C30 N6 C38 C37 2(2) . . . .
C30 C31 C32 C33 -177(2) . . . .
C30 C31 C36 C35 175.9(13) . . . .
C30 C31 C36 C37 -7(2) . . . .
C31 C32 C33 C34 1(4) . . . .
C31 C36 C37 C38 0(3) . . . .
C32 C31 C36 C35 -4(2) . . . .
C32 C31 C36 C37 172.7(17) . . . .
C32 C33 C34 C35 -3(4) . . . .
C33 C34 C35 C36 1(3) . . . .
C34 C35 C36 C31 3(3) . . . .
C34 C35 C36 C37 -174.3(19) . . . .
C35 C36 C37 C38 177.1(16) . . . .
C36 C31 C32 C33 3(3) . . . .
C36 C37 C38 N6 2(3) . . . .
C38 N6 C30 C29 174.3(13) . . . .
C38 N6 C30 C31 -9(2) . . . .
C39 O1 C40 N3 -2.5(15) . . . .
C39 O1 C40 C41 179.3(12) . . . .
C40 O1 C39 S1 -180.0(10) . . . .
C40 O1 C39 N4 1.4(14) . . . .
C40 N3 N4 Pt2 -168.6(9) . . . .
C40 N3 N4 C39 -1.6(15) . . . .
C40 C41 C42 C43 174(2) . . . .
C40 C41 C46 C45 -177.0(15) . . . .
C41 C42 C43 C44 6(4) . . . .
C42 C41 C46 C45 2(3) . . . .
C42 C43 C44 C45 -2(4) . . . .
C43 C44 C45 C46 -1(3) . . . .
C44 C45 C46 C41 1(3) . . . .
C46 C41 C42 C43 -6(3) . . . .
